data_7041438
loop_
_publ_author_name
'Liu, Zhizhou'
'Ganguly, Rakesh'
'Vidovi\'c, Dragoslav'

_publ_section_title
;
 Pursuing the active species in an aluminium-based Lewis acid system for
 catalytic Diels-Alder cycloadditions.
;
_journal_issue 3
_journal_name_full 'Dalton transactions (Cambridge, England : 2003)'
_journal_page_first 753
_journal_page_last 759
_journal_paper_doi 10.1039/c6dt04213a
_journal_volume 46
_journal_year 2017
_chemical_formula_sum 'C32 H39 Al Cl2 N2'
_chemical_formula_weight 549.53
_space_group_crystal_system monoclinic
_space_group_IT_number 14
_space_group_name_Hall '-P 2yn'
_space_group_name_H-M_alt 'P 1 21/n 1'
_symmetry_space_group_name_Hall '-P 2yn'
_symmetry_space_group_name_H-M 'P 1 21/n 1'
_atom_sites_solution_hydrogens geom
_audit_update_record
;
2016-03-31 deposited with the CCDC.
2016-12-13 downloaded from the CCDC.
;
_cell_angle_alpha 90
_cell_angle_beta 98.541(4)
_cell_angle_gamma 90
_cell_formula_units_Z 4
_cell_length_a 9.5076(11)
_cell_length_b 25.913(3)
_cell_length_c 12.6579(12)
_cell_measurement_reflns_used 6751
_cell_measurement_temperature 103.(2)
_cell_measurement_theta_max 23.1226
_cell_measurement_theta_min 2.2623
_cell_volume 3083.9(6)
_computing_cell_refinement 'SAINT V8.34A (Bruker AXS Inc., 2013)'
_computing_data_collection 'APEX3 (Bruker AXS Inc., 2015)'
_computing_data_reduction 'SAINT V8.34A (Bruker AXS Inc., 2013)'
_computing_molecular_graphics 'XP (Bruker AXS Inc., 2015)'
_computing_publication_material 'APEX3 (Bruker AXS Inc., 2015)'
_computing_structure_refinement 'SHELXL-2014/7 (Sheldrick, 2014)'
_computing_structure_solution 'XT, VERSION 2014/4'
_diffrn_ambient_temperature 103.(2)
_diffrn_detector_area_resol_mean 8.3333
_diffrn_measured_fraction_theta_full 0.995
_diffrn_measured_fraction_theta_max 0.995
_diffrn_measurement_device_type 'CCD area detector'
_diffrn_measurement_method 'phi and omega scans'
_diffrn_radiation_monochromator graphite
_diffrn_radiation_type MoK\a
_diffrn_radiation_wavelength 0.71073
_diffrn_reflns_av_R_equivalents 0.0726
_diffrn_reflns_av_unetI/netI 0.0491
_diffrn_reflns_limit_h_max 11
_diffrn_reflns_limit_h_min -11
_diffrn_reflns_limit_k_max 32
_diffrn_reflns_limit_k_min -32
_diffrn_reflns_limit_l_max 15
_diffrn_reflns_limit_l_min -15
_diffrn_reflns_number 53249
_diffrn_reflns_theta_full 26.48
_diffrn_reflns_theta_max 26.48
_diffrn_reflns_theta_min 1.81
_diffrn_source 'fine-focus sealed tube'
_diffrn_source_type 'Bruker KappaCCD'
_exptl_absorpt_coefficient_mu 0.262
_exptl_absorpt_correction_T_max 0.95
_exptl_absorpt_correction_T_min 0.86
_exptl_absorpt_correction_type multi-scan
_exptl_absorpt_process_details
;
SADABS-2014/5 - Bruker AXS area detector scaling and absorption correction
;
_exptl_crystal_colour colourless
_exptl_crystal_density_diffrn 1.184
_exptl_crystal_density_method 'not measured'
_exptl_crystal_description block
_exptl_crystal_F_000 1168
_exptl_crystal_size_max 0.260
_exptl_crystal_size_mid 0.220
_exptl_crystal_size_min 0.200
_refine_diff_density_max 0.355
_refine_diff_density_min -0.325
_refine_ls_extinction_method none
_refine_ls_goodness_of_fit_ref 1.014
_refine_ls_hydrogen_treatment constr
_refine_ls_matrix_type full
_refine_ls_number_parameters 342
_refine_ls_number_reflns 6341
_refine_ls_number_restraints 0
_refine_ls_restrained_S_all 1.014
_refine_ls_R_factor_all 0.0681
_refine_ls_R_factor_gt 0.0406
_refine_ls_shift/su_max 0.001
_refine_ls_shift/su_mean 0.000
_refine_ls_structure_factor_coef Fsqd
_refine_ls_weighting_details 'w=1/[\s^2^(Fo^2^)+(0.0296P)^2^+1.9767P] where P=(Fo^2^+2Fc^2^)/3'
_refine_ls_weighting_scheme calc
_refine_ls_wR_factor_gt 0.0818
_refine_ls_wR_factor_ref 0.0928
_reflns_number_gt 4631
_reflns_number_total 6341
_reflns_threshold_expression 'I > 2\s(I)'
_cod_data_source_file c6dt04213a2.cif
_cod_data_source_block I
_cod_depositor_comments
;
The following automatic conversions were performed:

'_exptl_absorpt_correction_type' value 'Multi-Scan' changed to
'multi-scan' according to
/usr/data/users/saulius/crontab/automatic-downloads/rss-feeds/RSC/lib/dictionaries/cif_core.dic
dictionary named 'cif_core.dic' version 2.4.2 from 2011-04-26.

Automatic conversion script
Id: cif_fix_values 4268 2015-11-12 08:31:59Z antanas 

 Adding full bibliography for 7041437--7041440.cif.
;
_cod_database_code 7041438

loop_
_space_group_symop_operation_xyz
'x, y, z'
'-x+1/2, y+1/2, -z+1/2'
'-x, -y, -z'
'x-1/2, -y-1/2, z-1/2'

loop_
_atom_site_type_symbol
_atom_site_label
_atom_site_fract_x
_atom_site_fract_y
_atom_site_fract_z
_atom_site_U_iso_or_equiv
_atom_site_adp_type
_atom_site_calc_flag
_atom_site_refinement_flags_adp
_atom_site_refinement_flags_posn
_atom_site_occupancy
Al Al1 0.53264(6) 0.69549(2) 0.38963(4) 0.01745(14) Uani d . . 1
C C1 0.64592(19) 0.66058(7) 0.50910(14) 0.0153(4) Uani d . . 1
C C2 0.6297(2) 0.60932(7) 0.53654(15) 0.0184(4) Uani d . . 1
C C3 0.7111(2) 0.58828(8) 0.62769(16) 0.0232(5) Uani d . . 1
H H3 0.6997 0.5531 0.6458 0.028 Uiso calc U R 1
C C4 0.8085(2) 0.61917(8) 0.69143(16) 0.0234(5) Uani d . . 1
H H4 0.8639 0.6049 0.7532 0.028 Uiso calc U R 1
C C5 0.8258(2) 0.67060(8) 0.66590(15) 0.0205(4) Uani d . . 1
H H5 0.8919 0.6918 0.7099 0.025 Uiso calc U R 1
C C6 0.7440(2) 0.69080(7) 0.57408(14) 0.0159(4) Uani d . . 1
C C7 0.7480(2) 0.74461(7) 0.53877(15) 0.0170(4) Uani d . . 1
H H7 0.8136 0.7685 0.5756 0.02 Uiso calc U R 1
C C8 0.66149(19) 0.81220(7) 0.42377(14) 0.0150(4) Uani d . . 1
C C9 0.7505(2) 0.82750(7) 0.35083(15) 0.0174(4) Uani d . . 1
C C10 0.8540(2) 0.79132(8) 0.30808(16) 0.0246(5) Uani d . . 1
H H10 0.8269 0.7551 0.3239 0.029 Uiso calc U R 1
C C11 1.0045(2) 0.80100(10) 0.3657(2) 0.0433(6) Uani d . . 1
H H11A 1.0313 0.8369 0.3548 0.065 Uiso calc U R 1
H H11B 1.071 0.7778 0.3371 0.065 Uiso calc U R 1
H H11C 1.0077 0.7945 0.4423 0.065 Uiso calc U R 1
C C12 0.8488(3) 0.79628(9) 0.18700(18) 0.0377(6) Uani d . . 1
H H12A 0.7509 0.7913 0.1516 0.057 Uiso calc U R 1
H H12B 0.9105 0.7701 0.162 0.057 Uiso calc U R 1
H H12C 0.8818 0.8307 0.1699 0.057 Uiso calc U R 1
C C13 0.7482(2) 0.87951(8) 0.32197(16) 0.0205(4) Uani d . . 1
H H13 0.8071 0.8912 0.2724 0.025 Uiso calc U R 1
C C14 0.6618(2) 0.91425(8) 0.36411(16) 0.0209(4) Uani d . . 1
H H14 0.6621 0.9495 0.3437 0.025 Uiso calc U R 1
C C15 0.5749(2) 0.89805(7) 0.43591(15) 0.0178(4) Uani d . . 1
H H15 0.5161 0.9225 0.4644 0.021 Uiso calc U R 1
C C16 0.57183(19) 0.84674(7) 0.46714(14) 0.0155(4) Uani d . . 1
C C17 0.4790(2) 0.82921(7) 0.54821(15) 0.0197(4) Uani d . . 1
H H17 0.4578 0.7918 0.5352 0.024 Uiso calc U R 1
C C18 0.5579(3) 0.83456(8) 0.66193(16) 0.0298(5) Uani d . . 1
H H18A 0.6435 0.813 0.6702 0.045 Uiso calc U R 1
H H18B 0.4958 0.8234 0.7128 0.045 Uiso calc U R 1
H H18C 0.585 0.8707 0.6757 0.045 Uiso calc U R 1
C C19 0.3376(2) 0.85768(9) 0.53707(19) 0.0346(6) Uani d . . 1
H H19A 0.3541 0.8937 0.559 0.052 Uiso calc U R 1
H H19B 0.2757 0.8412 0.5826 0.052 Uiso calc U R 1
H H19C 0.2918 0.8565 0.4624 0.052 Uiso calc U R 1
C C20 0.5192(2) 0.58138(7) 0.46612(15) 0.0209(4) Uani d . . 1
H H20 0.5002 0.5463 0.4802 0.025 Uiso calc U R 1
C C21 0.3352(2) 0.57560(7) 0.32346(15) 0.0200(4) Uani d . . 1
C C22 0.3585(2) 0.55595(7) 0.22403(16) 0.0222(4) Uani d . . 1
C C23 0.4986(2) 0.56404(8) 0.18362(17) 0.0282(5) Uani d . . 1
H H23 0.5484 0.5934 0.2248 0.034 Uiso calc U R 1
C C24 0.5931(3) 0.51658(11) 0.2046(2) 0.0618(9) Uani d . . 1
H H24A 0.6111 0.5096 0.2815 0.093 Uiso calc U R 1
H H24B 0.6836 0.5228 0.1784 0.093 Uiso calc U R 1
H H24C 0.5453 0.4868 0.1673 0.093 Uiso calc U R 1
C C25 0.4793(3) 0.57856(10) 0.06531(18) 0.0397(6) Uani d . . 1
H H25A 0.4359 0.5496 0.0225 0.06 Uiso calc U R 1
H H25B 0.5721 0.5865 0.0445 0.06 Uiso calc U R 1
H H25C 0.4174 0.6089 0.0532 0.06 Uiso calc U R 1
C C26 0.2495(2) 0.52747(8) 0.16529(17) 0.0284(5) Uani d . . 1
H H26 0.2627 0.5136 0.098 0.034 Uiso calc U R 1
C C27 0.1230(3) 0.51920(8) 0.20327(17) 0.0326(6) Uani d . . 1
H H27 0.0505 0.4992 0.1627 0.039 Uiso calc U R 1
C C28 0.1010(2) 0.53985(8) 0.30005(17) 0.0308(5) Uani d . . 1
H H28 0.0127 0.5343 0.3247 0.037 Uiso calc U R 1
C C29 0.2064(2) 0.56885(8) 0.36256(16) 0.0246(5) Uani d . . 1
C C30 0.1779(2) 0.59178(9) 0.46817(17) 0.0309(5) Uani d . . 1
H H30 0.2588 0.6154 0.4947 0.037 Uiso calc U R 1
C C31 0.1748(4) 0.54896(12) 0.5513(2) 0.0623(9) Uani d . . 1
H H31A 0.1028 0.5233 0.524 0.093 Uiso calc U R 1
H H31B 0.1513 0.5639 0.6176 0.093 Uiso calc U R 1
H H31C 0.2683 0.5324 0.5654 0.093 Uiso calc U R 1
C C32 0.0417(3) 0.62341(13) 0.4562(2) 0.0542(8) Uani d . . 1
H H32A 0.047 0.6511 0.4042 0.081 Uiso calc U R 1
H H32B 0.03 0.6385 0.5254 0.081 Uiso calc U R 1
H H32C -0.0396 0.6011 0.4313 0.081 Uiso calc U R 1
Cl Cl1 0.32266(5) 0.72220(2) 0.39377(4) 0.02340(12) Uani d . . 1
Cl Cl2 0.57859(6) 0.69832(2) 0.22942(4) 0.02661(13) Uani d . . 1
N N1 0.65996(16) 0.75855(6) 0.45630(12) 0.0154(3) Uani d . . 1
N N2 0.44857(17) 0.60410(6) 0.38589(12) 0.0173(4) Uani d . . 1

loop_
_atom_site_aniso_label
_atom_site_aniso_U_11
_atom_site_aniso_U_22
_atom_site_aniso_U_33
_atom_site_aniso_U_12
_atom_site_aniso_U_13
_atom_site_aniso_U_23
Al1 0.0175(3) 0.0211(3) 0.0126(3) 0.0048(2) -0.0013(2) 0.0003(2)
C1 0.0151(10) 0.0157(10) 0.0150(10) 0.0020(8) 0.0018(8) -0.0011(8)
C2 0.0204(10) 0.0169(10) 0.0163(10) 0.0014(8) -0.0024(8) -0.0009(8)
C3 0.0271(12) 0.0160(10) 0.0246(11) 0.0018(9) -0.0023(9) 0.0037(9)
C4 0.0249(11) 0.0238(11) 0.0183(11) 0.0040(9) -0.0070(9) 0.0030(9)
C5 0.0183(10) 0.0227(11) 0.0186(10) 0.0008(9) -0.0030(8) -0.0015(9)
C6 0.0153(10) 0.0175(10) 0.0144(9) 0.0013(8) 0.0010(8) -0.0005(8)
C7 0.0157(10) 0.0175(10) 0.0172(10) -0.0018(8) 0.0001(8) -0.0024(8)
C8 0.0141(10) 0.0151(10) 0.0140(9) -0.0016(7) -0.0037(8) 0.0001(7)
C9 0.0137(10) 0.0189(10) 0.0184(10) -0.0001(8) -0.0011(8) 0.0003(8)
C10 0.0225(11) 0.0215(11) 0.0313(12) 0.0034(9) 0.0091(9) 0.0008(9)
C11 0.0210(12) 0.0438(15) 0.0653(18) 0.0104(11) 0.0069(12) -0.0039(13)
C12 0.0491(16) 0.0351(13) 0.0336(13) 0.0075(12) 0.0217(12) 0.0015(11)
C13 0.0161(10) 0.0232(11) 0.0223(11) -0.0021(8) 0.0034(8) 0.0035(9)
C14 0.0195(10) 0.0160(10) 0.0256(11) -0.0007(8) -0.0021(9) 0.0054(8)
C15 0.0155(10) 0.0167(10) 0.0199(10) 0.0005(8) -0.0016(8) -0.0021(8)
C16 0.0131(9) 0.0186(10) 0.0136(9) -0.0019(8) -0.0019(8) -0.0019(8)
C17 0.0252(11) 0.0166(10) 0.0180(10) -0.0038(8) 0.0060(8) -0.0023(8)
C18 0.0457(15) 0.0269(12) 0.0178(11) -0.0039(10) 0.0077(10) -0.0030(9)
C19 0.0267(13) 0.0429(14) 0.0379(14) -0.0001(11) 0.0168(10) 0.0028(11)
C20 0.0269(11) 0.0122(9) 0.0215(11) 0.0007(8) -0.0029(9) 0.0003(8)
C21 0.0249(11) 0.0124(9) 0.0197(10) -0.0016(8) -0.0067(8) 0.0030(8)
C22 0.0290(12) 0.0133(10) 0.0212(11) 0.0037(9) -0.0064(9) 0.0009(8)
C23 0.0267(12) 0.0286(12) 0.0272(12) 0.0081(10) -0.0026(9) -0.0119(10)
C24 0.060(2) 0.061(2) 0.0617(19) 0.0387(16) 0.0008(15) -0.0090(16)
C25 0.0336(14) 0.0546(16) 0.0307(13) -0.0078(12) 0.0042(11) -0.0078(12)
C26 0.0411(14) 0.0169(11) 0.0232(11) -0.0021(10) -0.0086(10) -0.0027(9)
C27 0.0407(14) 0.0225(12) 0.0292(13) -0.0128(10) -0.0126(10) 0.0049(10)
C28 0.0303(13) 0.0307(12) 0.0290(12) -0.0120(10) -0.0037(10) 0.0121(10)
C29 0.0288(12) 0.0226(11) 0.0199(11) -0.0062(9) -0.0044(9) 0.0070(9)
C30 0.0295(12) 0.0393(13) 0.0237(12) -0.0120(10) 0.0032(9) 0.0035(10)
C31 0.095(2) 0.066(2) 0.0226(14) -0.0268(18) -0.0022(14) 0.0132(13)
C32 0.0387(16) 0.095(2) 0.0320(14) 0.0064(16) 0.0146(12) -0.0015(15)
Cl1 0.0169(2) 0.0223(3) 0.0291(3) 0.0041(2) -0.0027(2) -0.0049(2)
Cl2 0.0335(3) 0.0315(3) 0.0151(2) -0.0031(2) 0.0042(2) -0.0019(2)
N1 0.0158(8) 0.0145(8) 0.0154(8) 0.0007(6) 0.0010(7) -0.0001(6)
N2 0.0196(9) 0.0155(8) 0.0153(8) 0.0001(7) -0.0021(7) -0.0016(7)

loop_
_atom_type_symbol
_atom_type_description
_atom_type_scat_dispersion_real
_atom_type_scat_dispersion_imag
_atom_type_scat_source
C C 0.0033 0.0016 'International Tables Vol C Tables 4.2.6.8 and 6.1.1.4'
H H 0.0000 0.0000 'International Tables Vol C Tables 4.2.6.8 and 6.1.1.4'
N N 0.0061 0.0033 'International Tables Vol C Tables 4.2.6.8 and 6.1.1.4'
Al Al 0.0645 0.0514 'International Tables Vol C Tables 4.2.6.8 and 6.1.1.4'
Cl Cl 0.1484 0.1585 'International Tables Vol C Tables 4.2.6.8 and 6.1.1.4'

loop_
_geom_angle_atom_site_label_1
_geom_angle_atom_site_label_2
_geom_angle_atom_site_label_3
_geom_angle
C1 Al1 Cl1 123.18(6)
C1 Al1 N1 80.35(7)
Cl1 Al1 N1 102.79(5)
C1 Al1 Cl2 125.86(6)
Cl1 Al1 Cl2 109.75(3)
N1 Al1 Cl2 99.50(5)
C2 C1 C6 118.75(17)
C2 C1 Al1 124.81(14)
C6 C1 Al1 116.33(14)
C1 C2 C3 120.70(18)
C1 C2 C20 114.68(17)
C3 C2 C20 124.58(18)
C4 C3 C2 119.58(18)
C5 C4 C3 120.69(18)
C4 C5 C6 118.84(18)
C1 C6 C5 121.44(18)
C1 C6 C7 113.63(16)
C5 C6 C7 124.90(17)
N1 C7 C6 118.05(17)
C9 C8 C16 122.65(17)
C9 C8 N1 119.43(16)
C16 C8 N1 117.91(16)
C13 C9 C8 117.31(17)
C13 C9 C10 119.32(17)
C8 C9 C10 123.26(17)
C9 C10 C11 109.84(17)
C9 C10 C12 112.29(17)
C11 C10 C12 110.65(19)
C14 C13 C9 121.10(18)
C13 C14 C15 120.35(18)
C14 C15 C16 121.19(18)
C15 C16 C8 117.39(17)
C15 C16 C17 121.15(17)
C8 C16 C17 121.42(17)
C16 C17 C19 112.74(16)
C16 C17 C18 110.86(16)
C19 C17 C18 110.30(17)
N2 C20 C2 120.12(18)
C29 C21 C22 122.34(18)
C29 C21 N2 119.52(17)
C22 C21 N2 118.14(18)
C26 C22 C21 117.7(2)
C26 C22 C23 121.08(19)
C21 C22 C23 121.16(18)
C22 C23 C24 110.8(2)
C22 C23 C25 112.46(18)
C24 C23 C25 110.6(2)
C27 C26 C22 121.0(2)
C26 C27 C28 120.3(2)
C27 C28 C29 121.3(2)
C21 C29 C28 117.2(2)
C21 C29 C30 122.76(18)
C28 C29 C30 120.0(2)
C32 C30 C29 112.48(18)
C32 C30 C31 110.8(2)
C29 C30 C31 110.1(2)
C7 N1 C8 117.76(15)
C7 N1 Al1 111.60(12)
C8 N1 Al1 130.64(12)
C20 N2 C21 117.54(16)

loop_
_geom_bond_atom_site_label_1
_geom_bond_atom_site_label_2
_geom_bond_distance
Al1 C1 1.9446(19)
Al1 Cl1 2.1208(8)
Al1 N1 2.1317(16)
Al1 Cl2 2.1382(7)
C1 C2 1.387(3)
C1 C6 1.390(3)
C2 C3 1.401(3)
C2 C20 1.464(3)
C3 C4 1.388(3)
C4 C5 1.387(3)
C5 C6 1.400(3)
C6 C7 1.467(3)
C7 N1 1.289(2)
C8 C9 1.399(3)
C8 C16 1.403(3)
C8 N1 1.450(2)
C9 C13 1.396(3)
C9 C10 1.516(3)
C10 C11 1.527(3)
C10 C12 1.531(3)
C13 C14 1.378(3)
C14 C15 1.382(3)
C15 C16 1.388(3)
C16 C17 1.519(3)
C17 C19 1.522(3)
C17 C18 1.528(3)
C20 N2 1.276(2)
C21 C29 1.398(3)
C21 C22 1.405(3)
C21 N2 1.442(2)
C22 C26 1.394(3)
C22 C23 1.511(3)
C23 C24 1.523(3)
C23 C25 1.528(3)
C26 C27 1.377(3)
C27 C28 1.381(3)
C28 C29 1.400(3)
C29 C30 1.524(3)
C30 C32 1.521(3)
C30 C31 1.532(3)
